data_2241604
loop_
_publ_author_name
'Mathivathanan, Logesh'
'Cruz, Raquel'
'Raptis, Raphael G.'

_publ_section_title
;
 A [Cu~3~(\m~3~-O)]--pyrazolate metallacycle with terminal nitrate ligands
 exhibiting point group symmetry 3
;
_journal_coeditor_code WM4004
_journal_issue 4
_journal_name_full 'Acta Crystallographica Section E'
_journal_page_first 492
_journal_page_last 494
_journal_paper_doi 10.1107/S2056989016003741
_journal_volume 72
_journal_year 2016
_chemical_formula_iupac '(C36 H30 P2 N) [Cu3 (C3 H2 Cl1 N2)3 (N O3)3 O]  N O3, H2 O1'
_chemical_formula_moiety '3(C36 H30 P2 N +), C9 H6 Cl3 Cu3 N9 O10 2-. N O3 -, H2 O1'
_chemical_formula_sum 'C117 H98 Cl3 Cu3 N13 O14 P6'
_chemical_formula_weight 2390.85
_chemical_name_systematic
;Tris[bis(triphenylphosphoranylidene)ammonium]
tris(\m~2~-4-chloropyrazolato-\k^2^<i>N</i>:<i>N</i>')-\m~3~-oxido-tris[(nitrato-\k^2^<i>O</i>,<i>O</i>')cuprate(II)] nitrate monohydrate
;
_space_group_crystal_system trigonal
_space_group_IT_number 146
_space_group_name_Hall 'R 3'
_space_group_name_H-M_alt 'R 3'
_symmetry_space_group_name_Hall 'R 3'
_symmetry_space_group_name_H-M 'R 3 :H'
_atom_sites_solution_hydrogens geom
_audit_creation_method SHELXL-2014/7
_cell_angle_alpha 90
_cell_angle_beta 90
_cell_angle_gamma 120
_cell_formula_units_Z 3
_cell_length_a 23.038(2)
_cell_length_b 23.038(2)
_cell_length_c 18.4214(17)
_cell_measurement_reflns_used 9882
_cell_measurement_temperature 296(2)
_cell_measurement_theta_max 26.04
_cell_measurement_theta_min 2.32
_cod_depositor_comments
;
 Marking attached hydrogen atoms.

 Antanas Vaitkus,
 2017-03-21
;
_cell_volume 8467.3(13)
_computing_cell_refinement
;
SAINT (Bruker, 2005)
;
_computing_data_collection
;
APEX2 (Bruker, 2005)
;
_computing_data_reduction
;
SAINT (Bruker, 2005)
;
_computing_molecular_graphics
;
Mercury (Macrae <i>et al.</i>, 2006)
;
_computing_publication_material
;
publCIF (Westrip, 2010)
;
_computing_structure_refinement
;
SHELXL2014 (Sheldrick, 2015)
;
_computing_structure_solution
;
SHELXS97 (Sheldrick, 2008)
;
_diffrn_ambient_temperature 296(2)
_diffrn_measured_fraction_theta_full 0.999
_diffrn_measured_fraction_theta_max 0.999
_diffrn_measurement_device_type 'Bruker APEXII CCD'
_diffrn_measurement_method '\f and \w scans'
_diffrn_radiation_monochromator graphite
_diffrn_radiation_source 'sealed tube'
_diffrn_radiation_type MoK\a
_diffrn_radiation_wavelength 0.71073
_diffrn_reflns_av_R_equivalents 0.0329
_diffrn_reflns_limit_h_max 28
_diffrn_reflns_limit_h_min -28
_diffrn_reflns_limit_k_max 28
_diffrn_reflns_limit_k_min -28
_diffrn_reflns_limit_l_max 22
_diffrn_reflns_limit_l_min -22
_diffrn_reflns_number 30414
_diffrn_reflns_theta_full 25.242
_diffrn_reflns_theta_max 26.358
_diffrn_reflns_theta_min 2.322
_exptl_absorpt_coefficient_mu 0.785
_exptl_absorpt_correction_T_max 0.9049
_exptl_absorpt_correction_T_min 0.8401
_exptl_absorpt_correction_type multi-scan
_exptl_absorpt_process_details
;
(<i>SADABS</i>; Bruker, 2005)
;
_exptl_crystal_colour blue
_exptl_crystal_density_diffrn 1.407
_exptl_crystal_description polygon
_exptl_crystal_F_000 3687
_exptl_crystal_size_max 0.230
_exptl_crystal_size_mid 0.140
_exptl_crystal_size_min 0.130
_refine_diff_density_max 0.406
_refine_diff_density_min -0.289
_refine_ls_abs_structure_details
;
Flack <i>x</i> determined using 2750 quotients
[(<i>I</i>^+^)-(<i>I</i>^-^)]/[(<i>I</i>^+^)+(<i>I</i>^-^)]
(Parsons <i>et al.</i>, 2013)
;
_refine_ls_abs_structure_Flack 0.004(5)
_refine_ls_extinction_method none
_refine_ls_goodness_of_fit_ref 1.027
_refine_ls_hydrogen_treatment constr
_refine_ls_matrix_type full
_refine_ls_number_parameters 468
_refine_ls_number_reflns 7675
_refine_ls_number_restraints 1
_refine_ls_restrained_S_all 1.027
_refine_ls_R_factor_all 0.0466
_refine_ls_R_factor_gt 0.0340
_refine_ls_shift/su_max 0.001
_refine_ls_shift/su_mean 0.000
_refine_ls_structure_factor_coef Fsqd
_refine_ls_weighting_details 'w=1/[\s^2^(Fo^2^)+(0.0468P)^2^+0.1352P] where P=(Fo^2^+2Fc^2^)/3'
_refine_ls_weighting_scheme calc
_refine_ls_wR_factor_gt 0.0811
_refine_ls_wR_factor_ref 0.0882
_reflns_number_gt 6428
_reflns_number_total 7675
_reflns_threshold_expression 'I > 2\s(I)'
_cod_data_source_file wm4004sup1.cif
_cod_data_source_block I
_cod_original_cell_volume 8466.9(17)
_cod_database_code 2241604
_cod_database_fobs_code 2241604
_shelx_space_group_comment
;
The symmetry employed for this shelxl refinement is uniquely defined
by the following loop, which should always be used as a source of
symmetry information in preference to the above space-group names.
They are only intended as comments.
;
_shelx_estimated_absorpt_t_min 0.840
_shelx_estimated_absorpt_t_max 0.905

loop_
_space_group_symop_operation_xyz
'x, y, z'
'-y, x-y, z'
'-x+y, -x, z'
'x+2/3, y+1/3, z+1/3'
'-y+2/3, x-y+1/3, z+1/3'
'-x+y+2/3, -x+1/3, z+1/3'
'x+1/3, y+2/3, z+2/3'
'-y+1/3, x-y+2/3, z+2/3'
'-x+y+1/3, -x+2/3, z+2/3'

loop_
_atom_site_type_symbol
_atom_site_label
_atom_site_fract_x
_atom_site_fract_y
_atom_site_fract_z
_atom_site_U_iso_or_equiv
_atom_site_adp_type
_atom_site_calc_flag
_atom_site_occupancy
_atom_site_attached_hydrogens
O O1W 0.0000 1.0000 0.3698(7) 0.141(4) Uiso d 1 2
Cu Cu1 0.57819(3) 0.31688(3) 0.88140(3) 0.04893(15) Uani d 1 0
O O1 0.6667 0.3333 0.8748(4) 0.0691(18) Uani d 1 0
O O2 0.48058(17) 0.29648(18) 0.8736(2) 0.0619(9) Uani d 1 0
N N1 0.54504(18) 0.22155(19) 0.8997(2) 0.0504(9) Uani d 1 0
N N2 0.61014(18) 0.41208(18) 0.8960(2) 0.0493(9) Uani d 1 0
N N3 0.4670(2) 0.28251(19) 0.8087(3) 0.0582(10) Uani d 1 0
C C1 0.4851(2) 0.1710(2) 0.9186(3) 0.0590(12) Uani d 1 0
H H1 0.4465 0.1738 0.9249 0.071 Uiso calc 1 0
C C2 0.4893(3) 0.1144(2) 0.9272(3) 0.0570(12) Uani d 1 0
C C3 0.5783(3) 0.4455(3) 0.9126(3) 0.0582(12) Uani d 1 0
H H3 0.5321 0.4274 0.9141 0.070 Uiso calc 1 0
Cl Cl1 0.42537(8) 0.03570(7) 0.95132(10) 0.0859(5) Uani d 1 0
O O3 0.5141(2) 0.2937(2) 0.7664(2) 0.0753(10) Uani d 1 0
O O4 0.4095(2) 0.2572(3) 0.7874(3) 0.1105(17) Uani d 1 0
P P1 0.81315(5) 0.23893(5) 0.23155(5) 0.0379(2) Uani d 1 0
P P2 0.78221(5) 0.16748(5) 0.37198(5) 0.0392(2) Uani d 1 0
N N4 0.78666(18) 0.21790(18) 0.31150(18) 0.0461(8) Uani d 1 0
C C4 0.7627(2) 0.1937(2) 0.4558(2) 0.0440(10) Uani d 1 0
C C5 0.7353(2) 0.2344(2) 0.4544(2) 0.0487(11) Uani d 1 0
H H5 0.7293 0.2500 0.4101 0.058 Uiso calc 1 0
C C6 0.7165(3) 0.2526(3) 0.5183(3) 0.0625(13) Uani d 1 0
H H6 0.6978 0.2803 0.5167 0.075 Uiso calc 1 0
C C7 0.7254(3) 0.2299(3) 0.5829(3) 0.0754(17) Uani d 1 0
H H7 0.7129 0.2424 0.6256 0.090 Uiso calc 1 0
C C8 0.7527(3) 0.1887(3) 0.5860(3) 0.0788(17) Uani d 1 0
H H8 0.7584 0.1732 0.6305 0.095 Uiso calc 1 0
C C9 0.7717(3) 0.1703(3) 0.5224(3) 0.0615(13) Uani d 1 0
H H9 0.7904 0.1427 0.5242 0.074 Uiso calc 1 0
C C10 0.8593(2) 0.1669(2) 0.3837(2) 0.0463(10) Uani d 1 0
C C11 0.9135(2) 0.2251(3) 0.4090(3) 0.0610(12) Uani d 1 0
H H11 0.9081 0.2606 0.4241 0.073 Uiso calc 1 0
C C12 0.9761(3) 0.2304(4) 0.4120(3) 0.0801(18) Uani d 1 0
H H12 1.0128 0.2696 0.4289 0.096 Uiso calc 1 0
C C13 0.9836(3) 0.1783(4) 0.3899(3) 0.0796(18) Uani d 1 0
H H13 1.0257 0.1819 0.3922 0.095 Uiso calc 1 0
C C14 0.9302(3) 0.1205(4) 0.3645(4) 0.0833(18) Uani d 1 0
H H14 0.9363 0.0855 0.3490 0.100 Uiso calc 1 0
C C15 0.8679(3) 0.1139(3) 0.3617(3) 0.0629(13) Uani d 1 0
H H15 0.8315 0.0743 0.3451 0.075 Uiso calc 1 0
C C16 0.7162(2) 0.0829(2) 0.3546(2) 0.0467(10) Uani d 1 0
C C17 0.6790(2) 0.0681(3) 0.2917(3) 0.0569(12) Uani d 1 0
H H17 0.6875 0.1021 0.2589 0.068 Uiso calc 1 0
C C18 0.6291(3) 0.0032(3) 0.2771(3) 0.0732(15) Uani d 1 0
H H18 0.6053 -0.0064 0.2338 0.088 Uiso calc 1 0
C C19 0.6146(3) -0.0466(3) 0.3259(4) 0.0771(17) Uani d 1 0
H H19 0.5810 -0.0902 0.3158 0.093 Uiso calc 1 0
C C20 0.6493(3) -0.0327(3) 0.3896(4) 0.0807(18) Uani d 1 0
H H20 0.6381 -0.0665 0.4236 0.097 Uiso calc 1 0
C C21 0.7012(3) 0.0315(3) 0.4039(3) 0.0737(16) Uani d 1 0
H H21 0.7260 0.0403 0.4465 0.088 Uiso calc 1 0
C C22 0.8529(2) 0.1956(2) 0.1928(2) 0.0414(9) Uani d 1 0
C C23 0.8160(2) 0.1331(2) 0.1628(3) 0.0532(11) Uani d 1 0
H H23 0.7698 0.1141 0.1578 0.064 Uiso calc 1 0
C C24 0.8467(3) 0.0979(3) 0.1398(3) 0.0678(14) Uani d 1 0
H H24 0.8214 0.0559 0.1185 0.081 Uiso calc 1 0
C C25 0.9149(3) 0.1251(3) 0.1483(3) 0.0666(14) Uani d 1 0
H H25 0.9355 0.1010 0.1339 0.080 Uiso calc 1 0
C C26 0.9520(3) 0.1870(3) 0.1778(3) 0.0630(13) Uani d 1 0
H H26 0.9980 0.2055 0.1828 0.076 Uiso calc 1 0
C C27 0.9219(2) 0.2228(2) 0.2003(3) 0.0505(10) Uani d 1 0
H H27 0.9477 0.2652 0.2204 0.061 Uiso calc 1 0
C C28 0.7444(2) 0.2268(2) 0.1749(2) 0.0415(9) Uani d 1 0
C C29 0.6909(2) 0.2287(2) 0.2075(3) 0.0526(11) Uani d 1 0
H H29 0.6902 0.2334 0.2575 0.063 Uiso calc 1 0
C C30 0.6394(2) 0.2237(3) 0.1659(3) 0.0674(14) Uani d 1 0
H H30 0.6037 0.2250 0.1880 0.081 Uiso calc 1 0
C C31 0.6397(3) 0.2167(3) 0.0916(3) 0.0738(16) Uani d 1 0
H H31 0.6048 0.2140 0.0636 0.089 Uiso calc 1 0
C C32 0.6910(3) 0.2138(3) 0.0599(3) 0.0698(15) Uani d 1 0
H H32 0.6906 0.2081 0.0098 0.084 Uiso calc 1 0
C C33 0.7439(3) 0.2192(3) 0.1000(2) 0.0578(12) Uani d 1 0
H H33 0.7791 0.2176 0.0772 0.069 Uiso calc 1 0
C C34 0.8736(2) 0.3267(2) 0.2287(3) 0.0468(10) Uani d 1 0
C C35 0.8897(3) 0.3652(3) 0.2894(4) 0.0845(19) Uani d 1 0
H H35 0.8686 0.3462 0.3331 0.101 Uiso calc 1 0
C C36 0.9372(5) 0.4322(3) 0.2866(5) 0.123(3) Uani d 1 0
H H36 0.9495 0.4580 0.3287 0.147 Uiso calc 1 0
C C37 0.9664(4) 0.4611(3) 0.2211(5) 0.106(3) Uani d 1 0
H H37 0.9980 0.5065 0.2190 0.127 Uiso calc 1 0
C C38 0.9497(3) 0.4245(3) 0.1612(4) 0.0813(18) Uani d 1 0
H H38 0.9697 0.4445 0.1173 0.098 Uiso calc 1 0
C C39 0.9028(3) 0.3568(2) 0.1633(3) 0.0632(13) Uani d 1 0
H H39 0.8908 0.3316 0.1208 0.076 Uiso calc 1 0
N N5 0.6667 0.3333 0.3566(5) 0.069(2) Uani d 1 0
O O5 0.6275(3) 0.2721(2) 0.3545(3) 0.1083(16) Uani d 1 0

loop_
_atom_site_aniso_label
_atom_site_aniso_U_11
_atom_site_aniso_U_22
_atom_site_aniso_U_33
_atom_site_aniso_U_12
_atom_site_aniso_U_13
_atom_site_aniso_U_23
Cu1 0.0436(3) 0.0458(3) 0.0582(3) 0.0230(3) 0.0029(3) 0.0017(3)
O1 0.044(2) 0.044(2) 0.119(6) 0.0220(10) 0.000 0.000
O2 0.058(2) 0.069(2) 0.065(2) 0.0356(18) 0.0048(17) -0.0040(18)
N1 0.044(2) 0.046(2) 0.060(2) 0.0217(18) 0.0012(17) -0.0010(17)
N2 0.049(2) 0.048(2) 0.054(2) 0.0268(19) 0.0061(17) 0.0045(17)
N3 0.054(3) 0.048(2) 0.073(3) 0.025(2) -0.011(2) 0.007(2)
C1 0.047(3) 0.053(3) 0.069(3) 0.019(2) 0.005(2) -0.002(2)
C2 0.059(3) 0.045(3) 0.051(3) 0.014(2) -0.001(2) 0.005(2)
C3 0.060(3) 0.061(3) 0.062(3) 0.037(3) 0.011(2) 0.014(2)
Cl1 0.0748(10) 0.0513(8) 0.0996(11) 0.0075(7) 0.0071(8) 0.0112(7)
O3 0.084(3) 0.078(3) 0.064(2) 0.040(2) 0.008(2) 0.0030(19)
O4 0.068(3) 0.129(4) 0.118(4) 0.037(3) -0.030(3) 0.004(3)
P1 0.0386(6) 0.0401(6) 0.0386(5) 0.0224(5) 0.0019(4) 0.0017(4)
P2 0.0378(5) 0.0423(6) 0.0376(5) 0.0200(5) -0.0016(4) 0.0010(4)
N4 0.053(2) 0.055(2) 0.0393(18) 0.0341(19) 0.0026(16) 0.0058(16)
C4 0.038(2) 0.044(2) 0.040(2) 0.0136(19) -0.0028(17) -0.0008(18)
C5 0.046(2) 0.050(3) 0.046(3) 0.021(2) 0.0003(19) -0.0051(19)
C6 0.055(3) 0.063(3) 0.064(3) 0.025(3) 0.010(2) -0.008(3)
C7 0.068(4) 0.094(4) 0.054(3) 0.033(3) 0.009(3) -0.020(3)
C8 0.083(4) 0.100(5) 0.036(3) 0.033(4) 0.001(2) 0.007(3)
C9 0.071(3) 0.076(3) 0.043(3) 0.041(3) -0.003(2) 0.003(2)
C10 0.041(2) 0.057(3) 0.044(2) 0.027(2) 0.0013(18) 0.008(2)
C11 0.048(3) 0.065(3) 0.066(3) 0.026(3) -0.007(2) -0.005(3)
C12 0.042(3) 0.103(5) 0.078(4) 0.023(3) -0.008(3) 0.005(3)
C13 0.057(4) 0.120(6) 0.077(4) 0.056(4) 0.006(3) 0.027(4)
C14 0.081(4) 0.098(5) 0.099(5) 0.066(4) 0.006(4) 0.009(4)
C15 0.059(3) 0.061(3) 0.080(3) 0.038(3) 0.004(3) 0.008(3)
C16 0.040(2) 0.046(2) 0.054(3) 0.022(2) 0.0006(19) 0.000(2)
C17 0.048(3) 0.059(3) 0.056(3) 0.022(2) -0.009(2) -0.003(2)
C18 0.055(3) 0.079(4) 0.071(3) 0.023(3) -0.013(3) -0.020(3)
C19 0.051(3) 0.055(3) 0.105(5) 0.011(3) -0.001(3) -0.022(3)
C20 0.073(4) 0.048(3) 0.103(5) 0.017(3) -0.004(3) 0.009(3)
C21 0.069(3) 0.055(3) 0.077(4) 0.016(3) -0.015(3) 0.011(3)
C22 0.041(2) 0.046(2) 0.042(2) 0.026(2) 0.0018(17) 0.0011(18)
C23 0.044(2) 0.046(3) 0.067(3) 0.021(2) 0.002(2) -0.006(2)
C24 0.067(3) 0.050(3) 0.090(4) 0.032(3) 0.005(3) -0.016(3)
C25 0.069(4) 0.063(3) 0.087(4) 0.047(3) 0.020(3) 0.005(3)
C26 0.045(3) 0.068(3) 0.085(4) 0.035(3) 0.012(2) 0.008(3)
C27 0.042(2) 0.047(3) 0.065(3) 0.025(2) 0.002(2) -0.001(2)
C28 0.044(2) 0.042(2) 0.043(2) 0.0243(19) 0.0007(17) 0.0019(17)
C29 0.053(3) 0.062(3) 0.052(3) 0.036(2) 0.002(2) 0.000(2)
C30 0.049(3) 0.077(4) 0.086(4) 0.038(3) -0.006(3) -0.004(3)
C31 0.069(4) 0.079(4) 0.082(4) 0.044(3) -0.026(3) -0.001(3)
C32 0.080(4) 0.088(4) 0.049(3) 0.047(3) -0.013(3) 0.004(3)
C33 0.064(3) 0.076(3) 0.045(3) 0.043(3) 0.001(2) 0.006(2)
C34 0.046(2) 0.038(2) 0.059(3) 0.023(2) 0.004(2) -0.0018(19)
C35 0.089(4) 0.055(3) 0.077(4) 0.011(3) 0.013(3) -0.009(3)
C36 0.157(8) 0.054(4) 0.106(6) 0.015(4) 0.015(5) -0.025(4)
C37 0.084(5) 0.045(3) 0.166(8) 0.015(3) 0.029(5) 0.000(4)
C38 0.074(4) 0.055(3) 0.118(5) 0.035(3) 0.035(4) 0.021(4)
C39 0.064(3) 0.049(3) 0.074(3) 0.026(3) 0.017(3) 0.009(2)
N5 0.065(3) 0.065(3) 0.077(5) 0.0327(16) 0.000 0.000
O5 0.090(3) 0.074(3) 0.150(5) 0.032(3) 0.020(3) 0.000(3)

loop_
_atom_type_symbol
_atom_type_description
_atom_type_scat_dispersion_real
_atom_type_scat_dispersion_imag
_atom_type_scat_source
C C 0.0033 0.0016 'International Tables Vol C Tables 4.2.6.8 and 6.1.1.4'
H H 0.0000 0.0000 'International Tables Vol C Tables 4.2.6.8 and 6.1.1.4'
N N 0.0061 0.0033 'International Tables Vol C Tables 4.2.6.8 and 6.1.1.4'
O O 0.0106 0.0060 'International Tables Vol C Tables 4.2.6.8 and 6.1.1.4'
P P 0.1023 0.0942 'International Tables Vol C Tables 4.2.6.8 and 6.1.1.4'
Cu Cu 0.3201 1.2651 'International Tables Vol C Tables 4.2.6.8 and 6.1.1.4'
Cl Cl 0.1484 0.1585 'International Tables Vol C Tables 4.2.6.8 and 6.1.1.4'

loop_
_geom_angle_atom_site_label_1
_geom_angle_atom_site_label_2
_geom_angle_atom_site_label_3
_geom_angle_site_symmetry_1
_geom_angle_site_symmetry_3
_geom_angle
O1 Cu1 N2 . . 91.18(12)
O1 Cu1 N1 . . 90.73(12)
N2 Cu1 N1 . . 162.20(16)
O1 Cu1 O2 . . 172.2(2)
N2 Cu1 O2 . . 91.22(15)
N1 Cu1 O2 . . 89.25(14)
Cu1 O1 Cu1 . 2_655 119.59(5)
Cu1 O1 Cu1 . 3_665 119.59(5)
Cu1 O1 Cu1 2_655 3_665 119.59(5)
N3 O2 Cu1 . . 103.4(3)
C1 N1 N2 . 2_655 108.1(4)
C1 N1 Cu1 . . 132.6(3)
N2 N1 Cu1 2_655 . 119.3(3)
C3 N2 N1 . 3_665 108.3(4)
C3 N2 Cu1 . . 132.1(3)
N1 N2 Cu1 3_665 . 118.9(3)
O4 N3 O2 . . 120.7(5)
O4 N3 O3 . . 121.5(5)
O2 N3 O3 . . 117.9(4)
N1 C1 C2 . . 109.1(4)
C1 C2 C3 . 2_655 105.8(4)
C1 C2 Cl1 . . 127.0(4)
C3 C2 Cl1 2_655 . 127.2(4)
N2 C3 C2 . 3_665 108.6(4)
N4 P1 C34 . . 109.7(2)
N4 P1 C28 . . 108.61(19)
C34 P1 C28 . . 106.6(2)
N4 P1 C22 . . 115.14(19)
C34 P1 C22 . . 106.8(2)
C28 P1 C22 . . 109.62(19)
N4 P2 C10 . . 113.0(2)
N4 P2 C4 . . 107.2(2)
C10 P2 C4 . . 108.3(2)
N4 P2 C16 . . 112.4(2)
C10 P2 C16 . . 108.4(2)
C4 P2 C16 . . 107.4(2)
P1 N4 P2 . . 139.5(2)
C5 C4 C9 . . 119.3(4)
C5 C4 P2 . . 119.6(3)
C9 C4 P2 . . 121.0(4)
C4 C5 C6 . . 120.8(5)
C7 C6 C5 . . 119.7(5)
C6 C7 C8 . . 120.7(5)
C7 C8 C9 . . 119.8(5)
C8 C9 C4 . . 119.5(5)
C11 C10 C15 . . 119.6(4)
C11 C10 P2 . . 117.0(4)
C15 C10 P2 . . 123.2(4)
C10 C11 C12 . . 119.8(5)
C13 C12 C11 . . 119.8(6)
C12 C13 C14 . . 120.8(5)
C13 C14 C15 . . 120.4(6)
C14 C15 C10 . . 119.6(6)
C17 C16 C21 . . 118.6(4)
C17 C16 P2 . . 120.0(4)
C21 C16 P2 . . 121.4(4)
C16 C17 C18 . . 120.6(5)
C19 C18 C17 . . 120.3(5)
C18 C19 C20 . . 120.1(5)
C19 C20 C21 . . 120.4(6)
C20 C21 C16 . . 119.9(5)
C23 C22 C27 . . 118.8(4)
C23 C22 P1 . . 121.4(3)
C27 C22 P1 . . 119.4(3)
C22 C23 C24 . . 120.6(4)
C25 C24 C23 . . 120.0(5)
C26 C25 C24 . . 119.9(5)
C25 C26 C27 . . 120.6(5)
C26 C27 C22 . . 120.1(5)
C33 C28 C29 . . 118.8(4)
C33 C28 P1 . . 123.1(3)
C29 C28 P1 . . 118.1(3)
C30 C29 C28 . . 120.1(5)
C29 C30 C31 . . 120.6(5)
C32 C31 C30 . . 119.5(5)
C31 C32 C33 . . 121.3(5)
C32 C33 C28 . . 119.7(5)
C35 C34 C39 . . 118.9(5)
C35 C34 P1 . . 121.2(4)
C39 C34 P1 . . 119.9(4)
C34 C35 C36 . . 120.4(6)
C35 C36 C37 . . 119.7(7)
C38 C37 C36 . . 120.5(6)
C37 C38 C39 . . 120.6(6)
C38 C39 C34 . . 119.8(5)
O5 N5 O5 2_655 . 119.91(5)
O5 N5 O5 2_655 3_665 119.90(6)
O5 N5 O5 . 3_665 119.91(5)

loop_
_geom_bond_atom_site_label_1
_geom_bond_atom_site_label_2
_geom_bond_site_symmetry_2
_geom_bond_distance
_geom_bond_publ_flag
Cu1 O1 . 1.8816(7) y
Cu1 N2 . 1.952(4) y
Cu1 N1 . 1.960(4) y
Cu1 O2 . 2.059(3) y
Cu1 O3 . 2.483(4) y
O1 Cu1 2_655 1.8816(7) ?
O1 Cu1 3_665 1.8816(7) ?
O2 N3 . 1.237(5) ?
N1 C1 . 1.334(6) ?
N1 N2 2_655 1.345(5) ?
N2 C3 . 1.337(6) ?
N2 N1 3_665 1.345(5) ?
N3 O4 . 1.215(6) ?
N3 O3 . 1.253(6) ?
C1 C2 . 1.364(7) ?
C2 C3 2_655 1.368(7) ?
C2 Cl1 . 1.727(5) ?
C3 C2 3_665 1.368(7) ?
P1 N4 . 1.575(4) ?
P1 C34 . 1.794(4) ?
P1 C28 . 1.799(4) ?
P1 C22 . 1.805(4) ?
P2 N4 . 1.576(4) ?
P2 C10 . 1.795(4) ?
P2 C4 . 1.795(4) ?
P2 C16 . 1.802(4) ?
C4 C5 . 1.366(6) ?
C4 C9 . 1.397(6) ?
C5 C6 . 1.391(7) ?
C6 C7 . 1.356(8) ?
C7 C8 . 1.379(9) ?
C8 C9 . 1.388(8) ?
C10 C11 . 1.378(7) ?
C10 C15 . 1.393(7) ?
C11 C12 . 1.385(8) ?
C12 C13 . 1.360(9) ?
C13 C14 . 1.366(9) ?
C14 C15 . 1.367(8) ?
C16 C17 . 1.379(6) ?
C16 C21 . 1.391(7) ?
C17 C18 . 1.382(7) ?
C18 C19 . 1.362(9) ?
C19 C20 . 1.365(9) ?
C20 C21 . 1.386(8) ?
C22 C23 . 1.371(6) ?
C22 C27 . 1.393(6) ?
C23 C24 . 1.382(7) ?
C24 C25 . 1.379(8) ?
C25 C26 . 1.356(8) ?
C26 C27 . 1.381(6) ?
C28 C33 . 1.389(6) ?
C28 C29 . 1.391(6) ?
C29 C30 . 1.368(7) ?
C30 C31 . 1.379(8) ?
C31 C32 . 1.350(8) ?
C32 C33 . 1.378(7) ?
C34 C35 . 1.358(7) ?
C34 C39 . 1.386(7) ?
C35 C36 . 1.376(9) ?
C36 C37 . 1.379(11) ?
C37 C38 . 1.323(10) ?
C38 C39 . 1.384(8) ?
N5 O5 2_655 1.238(5) ?
N5 O5 . 1.238(5) ?
N5 O5 3_665 1.238(5) ?

loop_
_geom_hbond_atom_site_label_D
_geom_hbond_atom_site_label_H
_geom_hbond_atom_site_label_A
_geom_hbond_site_symmetry_A
_geom_hbond_distance_DH
_geom_hbond_distance_HA
_geom_hbond_distance_DA
_geom_hbond_angle_DHA
C13 H13 O3 9_654 0.93 2.53 3.410(11) 157
